data_7005543
loop_
_publ_author_name
'Bernardinelli, G\'erald'
'Seidel, Thomas M.'
'K\"undig, E Peter'
'Prins, Leonard J.'
'Kolarovic, Andrej'
'Mba, Miriam'
'Pontini, Marta'
'Licini, Giulia'

_publ_section_title
;
 Stereoselective dimerization of racemic C3-symmetric Ti(IV) amine
 triphenolate complexes.
;
_journal_issue 16
_journal_name_full 'Dalton transactions (Cambridge, England : 2003)'
_journal_page_first 1573
_journal_page_last 1576
_journal_paper_doi 10.1039/b702958f
_journal_year 2007
_chemical_formula_moiety
;
(C13 H10 O)6 N2 O Ti2 , (C6 H6)2 , (C H Cl3)0.79
;
_chemical_formula_sum 'C90.79 H72.79 Cl2.36 N2 O7 Ti2'
_chemical_formula_weight 1483.4
_space_group_IT_number 14
_symmetry_cell_setting monoclinic
_symmetry_space_group_name_Hall '-P 2yn'
_symmetry_space_group_name_H-M 'P 1 21/n 1'
_audit_conform_dict_name cif_core.dic
_audit_conform_dict_version 2.0.1
_audit_creation_date 2007-02-01
_audit_creation_method from_xtal_archive_file_using_CIFIO
_audit_update_record 2007-02-01
_cell_angle_alpha 90.00000
_cell_angle_beta 105.269(7)
_cell_angle_gamma 90.00000
_cell_formula_units_Z 2
_cell_length_a 13.2828(8)
_cell_length_b 15.6644(7)
_cell_length_c 18.5844(12)
_cell_measurement_reflns_used 8000
_cell_measurement_temperature 200
_cell_measurement_theta_max 25.9
_cell_measurement_theta_min 4.0
_cell_volume 3730.3(4)
_computing_cell_refinement 'CELL (Stoe & Cie, 1999)'
_computing_data_collection 'EXPOSE (Stoe & Cie, 1999)'
_computing_data_reduction 'XRED (Stoe & Cie, 1999)'
_computing_molecular_graphics xtal_gx3
_computing_publication_material xtal_CIFIO
_computing_structure_refinement xtal_CRYLSQ
_computing_structure_solution SIR97
_diffrn_detector_area_resol_mean 6
_diffrn_measured_fraction_theta_full 1.0
_diffrn_measured_fraction_theta_max 1.0
_diffrn_measurement_device_type 'Stoe Ipds'
_diffrn_measurement_method \f
_diffrn_radiation_type MoK\a
_diffrn_radiation_wavelength .71073
_diffrn_reflns_av_R_equivalents .084
_diffrn_reflns_limit_h_max 15
_diffrn_reflns_limit_h_min -16
_diffrn_reflns_limit_k_max 19
_diffrn_reflns_limit_k_min -19
_diffrn_reflns_limit_l_max 22
_diffrn_reflns_limit_l_min -22
_diffrn_reflns_number 27925
_diffrn_reflns_theta_full 25.9
_diffrn_reflns_theta_max 25.9
_diffrn_standards_decay_% 0
_exptl_absorpt_coefficient_mu .36
_exptl_absorpt_correction_type none
_exptl_crystal_colour yellow
_exptl_crystal_density_diffrn 1.32
_exptl_crystal_density_meas ?
_exptl_crystal_description prism
_exptl_crystal_F_000 1543.4
_exptl_crystal_size_max .23
_exptl_crystal_size_mid .18
_exptl_crystal_size_min .12
_refine_diff_density_max .835
_refine_diff_density_min -.722
_refine_ls_abs_structure_details none
_refine_ls_extinction_method none
_refine_ls_goodness_of_fit_ref 1.33(2)
_refine_ls_hydrogen_treatment noref
_refine_ls_number_parameters 483
_refine_ls_number_reflns 3234
_refine_ls_R_factor_gt .044
_refine_ls_shift/su_max .022
_refine_ls_structure_factor_coef F
_refine_ls_weighting_details \w=1/[\s^2^(Fo)+0.0003(Fo^2^)]
_refine_ls_weighting_scheme calc
_refine_ls_wR_factor_ref .042
_reflns_number_gt 3203
_reflns_number_total 7259
_reflns_threshold_expression 'refl observed if Fo > 3.99 \s(Fo)'
_cod_data_source_file b702958f.txt
_cod_data_source_block SEID
_cod_depositor_comments
;
The following automatic conversions were performed:

'_exptl_crystal_density_meas' value 'nor_measured' was changed to '?'
- the value is perceived as not measured.

Automatic conversion script
Id: cif_fix_values 3008 2015-01-20 13:52:24Z robertas 
;
_cod_original_sg_symbol_H-M 'P 21/n'
_cod_database_code 7005543

loop_
_symmetry_equiv_pos_as_xyz
+x,+y,+z
1/2-x,1/2+y,1/2-z
-x,-y,-z
1/2+x,1/2-y,1/2+z

loop_
_atom_site_label
_atom_site_fract_x
_atom_site_fract_y
_atom_site_fract_z
_atom_site_U_iso_or_equiv
_atom_site_occupancy
_atom_site_adp_type
Ti .41807(6) .50615(6) .40619(4) .0215(4) 1.00000 Uani
O1 .4753(3) .4195(2) .36528(16) .0302(17) 1.00000 Uani
O2 .4486(3) .61505(19) .38550(16) .0324(18) 1.00000 Uani
O3 .29410(18) .4884(3) .42734(14) .0309(16) 1.00000 Uani
O4 .50000 .50000 .50000 .025(2) 1.00000 Uani
N .3110(3) .5146(3) .28514(17) .0238(18) 1.00000 Uani
C1 .4598(4) .3651(3) .3075(3) .026(3) 1.00000 Uani
C2 .3657(4) .3677(3) .2512(3) .027(3) 1.00000 Uani
C3 .3522(4) .3110(4) .1925(3) .036(3) 1.00000 Uani
C4 .4291(5) .2528(4) .1886(3) .042(3) 1.00000 Uani
C5 .5217(4) .2514(4) .2443(3) .037(3) 1.00000 Uani
C6 .5401(4) .3071(3) .3044(3) .028(3) 1.00000 Uani
C7 .6401(4) .3055(3) .3638(3) .027(3) 1.00000 Uani
C8 .7338(4) .3010(4) .3440(3) .039(3) 1.00000 Uani
C9 .8286(4) .2980(4) .3991(4) .051(4) 1.00000 Uani
C10 .8298(4) .2999(4) .4723(4) .049(4) 1.00000 Uani
C11 .7377(4) .3050(4) .4930(3) .041(3) 1.00000 Uani
C12 .6429(4) .3072(3) .4388(3) .032(3) 1.00000 Uani
C13 .2799(4) .4271(3) .2568(3) .028(3) 1.00000 Uani
C14 .4430(4) .6726(4) .3308(3) .028(3) 1.00000 Uani
C15 .3993(4) .6489(3) .2562(3) .027(3) 1.00000 Uani
C16 .3938(4) .7094(4) .2019(3) .035(3) 1.00000 Uani
C17 .4295(4) .7919(4) .2193(3) .038(3) 1.00000 Uani
C18 .4710(4) .8140(4) .2925(3) .037(3) 1.00000 Uani
C19 .4782(3) .7566(3) .3498(3) .027(3) 1.00000 Uani
C20 .5207(4) .7798(3) .4297(3) .030(3) 1.00000 Uani
C21 .4860(5) .8521(4) .4584(4) .051(4) 1.00000 Uani
C22 .5245(6) .8725(4) .5343(5) .065(5) 1.00000 Uani
C23 .5969(6) .8202(5) .5801(4) .061(4) 1.00000 Uani
C24 .6326(4) .7496(4) .5521(3) .042(3) 1.00000 Uani
C25 .5957(4) .7286(4) .4782(3) .036(3) 1.00000 Uani
C26 .3670(4) .5576(4) .2367(3) .030(3) 1.00000 Uani
C27 .1888(3) .4925(4) .4007(3) .026(3) 1.00000 Uani
C28 .1464(4) .5259(3) .3288(3) .030(3) 1.00000 Uani
C29 .0380(4) .5270(3) .3016(3) .033(3) 1.00000 Uani
C30 -.0247(3) .4969(4) .3436(3) .038(3) 1.00000 Uani
C31 .0182(4) .4638(3) .4142(3) .035(3) 1.00000 Uani
C32 .1267(4) .4610(3) .4440(3) .028(3) 1.00000 Uani
C33 .1730(4) .4227(4) .5187(3) .031(3) 1.00000 Uani
C34 .1374(4) .3450(4) .5381(4) .043(4) 1.00000 Uani
C35 .1790(5) .3091(4) .6068(4) .058(4) 1.00000 Uani
C36 .2582(5) .3505(5) .6579(4) .057(4) 1.00000 Uani
C37 .2942(4) .4278(4) .6401(3) .045(4) 1.00000 Uani
C38 .2529(4) .4639(3) .5718(3) .034(3) 1.00000 Uani
C39 .2155(4) .5641(4) .2851(3) .031(3) 1.00000 Uani
C1a .4754(6) .5112(8) .0667(6) .095(5) .50000 Uiso
C2a .4143(8) .4434(6) .0653(6) .098(5) .50000 Uiso
C3a .3094(8) .4513(7) .0381(7) .090(5) .50000 Uiso
C4a .2672(6) .5285(9) .0127(6) .092(6) .50000 Uiso
C5a .3278(8) .5958(6) .0138(4) .065(4) .50000 Uiso
C6a .4315(10) .5887(7) .0404(6) .113(6) .50000 Uiso
C1b .7684(7) .5779(8) .0970(9) .111(6) .50000 Uiso
C2b .7814(13) .5207(14) .1554(8) .28(3) .50000 Uiso
C3b .7711(10) .4356(11) .1414(9) .117(6) .50000 Uiso
C4b .7479(10) .4070(8) .0693(10) .128(7) .50000 Uiso
C5b .7346(10) .4633(14) .0115(8) .26(2) .50000 Uiso
C6b .7450(10) .5502(11) .0262(8) .165(9) .50000 Uiso
Cl1c .5737(4) .6046(3) .1524(3) .070(3) .394(5) Uani
Cl2c .6017(8) .4291(4) .1708(4) .168(6) .394(5) Uani
Cl3c .7755(4) .5386(7) .1688(4) .162(7) .394(5) Uani
C1c .6424(9) .5193(8) .1351(7) .055(4) .394(5) Uiso
H3 .28695 .31207 .15278 .05000 1.00000 Uiso
H4 .41794 .21278 .14669 .05000 1.00000 Uiso
H5 .57568 .21007 .24119 .05000 1.00000 Uiso
H8 .73354 .29988 .29121 .05000 1.00000 Uiso
H9 .89440 .29444 .38472 .05000 1.00000 Uiso
H10 .89645 .29761 .51064 .05000 1.00000 Uiso
H11 .73898 .30707 .54596 .05000 1.00000 Uiso
H12 .57752 .30991 .45379 .05000 1.00000 Uiso
H131 .23244 .43271 .20674 .05000 1.00000 Uiso
H132 .24269 .40075 .29015 .05000 1.00000 Uiso
H16 .36388 .69386 .14949 .05000 1.00000 Uiso
H17 .42512 .83405 .17971 .05000 1.00000 Uiso
H18 .49627 .87244 .30435 .05000 1.00000 Uiso
H21 .43426 .88925 .42563 .05000 1.00000 Uiso
H22 .49981 .92390 .55446 .05000 1.00000 Uiso
H23 .62283 .83391 .63327 .05000 1.00000 Uiso
H24 .68528 .71336 .58509 .05000 1.00000 Uiso
H25 .62180 .67720 .45904 .05000 1.00000 Uiso
H261 .32157 .55698 .18572 .05000 1.00000 Uiso
H262 .43032 .52454 .23851 .05000 1.00000 Uiso
H29 .00630 .54978 .25162 .05000 1.00000 Uiso
H30 -.10068 .49870 .32364 .05000 1.00000 Uiso
H31 -.02777 .44210 .44356 .05000 1.00000 Uiso
H34 .08133 .31518 .50201 .05000 1.00000 Uiso
H35 .15250 .25432 .61953 .05000 1.00000 Uiso
H36 .28886 .32470 .70682 .05000 1.00000 Uiso
H37 .34995 .45740 .67678 .05000 1.00000 Uiso
H38 .27937 .51898 .55974 .05000 1.00000 Uiso
H391 .17422 .57012 .23319 .05000 1.00000 Uiso
H392 .23744 .62071 .30589 .05000 1.00000 Uiso
H1a .55118 .50599 .08634 .05000 .50000 Uiso
H2a .44500 .38816 .08373 .05000 .50000 Uiso
H3a .26407 .40163 .03683 .05000 .50000 Uiso
H4a .19140 .53417 -.00653 .05000 .50000 Uiso
H5a .29672 .65088 -.00487 .05000 .50000 Uiso
H6a .47621 .63869 .04125 .05000 .50000 Uiso
H1b .77639 .63919 .10746 .05000 .50000 Uiso
H2b .79803 .54158 .20688 .05000 .50000 Uiso
H3b .78016 .39497 .18273 .05000 .50000 Uiso
H4b .74077 .34562 .05915 .05000 .50000 Uiso
H5b .71785 .44254 -.04003 .05000 .50000 Uiso
H6b .73532 .59115 -.01495 .05000 .50000 Uiso
H1c .62711 .51231 .08091 .05000 .39368 Uiso

loop_
_atom_site_aniso_label
_atom_site_aniso_U_11
_atom_site_aniso_U_22
_atom_site_aniso_U_33
_atom_site_aniso_U_12
_atom_site_aniso_U_13
_atom_site_aniso_U_23
Ti .0204(4) .0220(5) .0204(4) -.0004(5) .0026(3) -.0000(5)
O1 .0293(17) .030(3) .0259(18) .0054(14) -.0019(14) -.0061(16)
O2 .0393(19) .026(2) .0255(18) -.0060(15) -.0032(14) .0041(16)
O3 .0214(15) .041(3) .0284(15) -.0005(16) .0030(12) .0061(17)
O4 .0203(19) .029(3) .027(2) -.001(3) .0052(16) .003(3)
N .0230(17) .021(3) .0241(18) .0010(17) .0012(14) .0007(18)
C1 .032(3) .023(3) .024(3) -.001(3) .006(3) -.001(3)
C2 .035(3) .016(3) .028(3) -.004(3) .005(3) .001(3)
C3 .038(3) .036(4) .028(3) -.003(3) -.002(3) -.007(3)
C4 .059(4) .033(4) .035(4) .002(3) .013(3) -.014(3)
C5 .041(3) .028(4) .042(4) .002(3) .012(3) -.008(3)
C6 .034(3) .023(3) .030(3) .002(3) .011(3) -.001(3)
C7 .028(3) .014(3) .037(3) -.001(2) .006(3) -.004(3)
C8 .039(4) .035(4) .046(4) .000(3) .017(3) -.007(3)
C9 .028(4) .056(5) .073(5) -.000(3) .019(4) .003(4)
C10 .035(4) .053(5) .051(4) .000(3) -.002(3) .002(3)
C11 .040(4) .042(4) .038(3) .004(3) .003(3) .005(3)
C12 .027(3) .027(4) .040(3) .003(3) .006(3) .009(3)
C13 .026(3) .032(4) .021(3) -.003(3) -.003(2) -.003(3)
C14 .026(3) .030(4) .028(3) .002(3) .004(3) .008(3)
C15 .029(3) .025(3) .028(3) .002(3) .008(3) .006(3)
C16 .034(3) .040(4) .030(3) .006(3) .006(3) .011(3)
C17 .047(4) .029(4) .040(4) .003(3) .014(3) .018(3)
C18 .038(3) .025(4) .049(4) .001(3) .015(3) .007(3)
C19 .022(3) .019(3) .039(3) .002(2) .007(2) .005(3)
C20 .029(3) .024(3) .039(3) -.007(3) .009(3) .001(3)
C21 .054(4) .029(4) .069(5) -.002(3) .013(4) -.006(4)
C22 .089(6) .039(5) .074(5) -.012(4) .032(5) -.032(4)
C23 .071(5) .065(5) .043(4) -.024(4) .007(4) -.021(4)
C24 .050(4) .037(4) .032(4) -.016(3) -.000(3) -.006(3)
C25 .034(3) .029(4) .043(4) -.011(3) .008(3) .001(3)
C26 .033(3) .032(4) .022(3) -.001(3) .002(2) .003(3)
C27 .018(2) .024(3) .034(3) .001(3) .0020(18) -.006(3)
C28 .024(3) .023(4) .039(3) .0039(19) .003(2) -.002(3)
C29 .027(3) .027(4) .041(3) .008(2) .000(3) -.003(3)
C30 .019(2) .036(4) .056(3) .000(3) .006(2) -.010(4)
C31 .024(3) .036(4) .048(4) -.001(2) .015(3) -.011(3)
C32 .025(3) .023(3) .037(3) -.0001(19) .011(3) -.008(3)
C33 .030(3) .027(4) .039(3) -.000(3) .016(3) .001(3)
C34 .045(4) .034(4) .057(4) -.003(3) .024(3) .004(3)
C35 .066(5) .046(5) .071(5) -.003(4) .034(4) .021(4)
C36 .067(5) .065(5) .045(4) .013(4) .025(4) .023(4)
C37 .044(4) .057(5) .036(4) .004(3) .012(3) .001(3)
C38 .033(3) .035(4) .036(3) -.001(3) .015(3) .002(3)
C39 .026(3) .032(4) .031(3) .009(3) -.001(3) .007(3)
Cl1c .079(3) .055(4) .083(4) .002(3) .036(3) -.001(3)
Cl2c .362(11) .054(4) .154(6) .043(5) .185(7) .033(4)
Cl3c .054(3) .326(13) .087(4) .038(5) -.017(3) -.093(6)

loop_
_atom_type_symbol
_atom_type_scat_source
_atom_type_scat_dispersion_real
_atom_type_scat_dispersion_imag
C Int._Tables_Vol_IV_Tables_2.2B_and_2.3.1 .002 .002
H Int._Tables_Vol_IV_Tables_2.2B_and_2.3.1 0 0
Cl Int._Tables_Vol_IV_Tables_2.2B_and_2.3.1 .132 .159
N Int._Tables_Vol_IV_Tables_2.2B_and_2.3.1 .004 .003
O Int._Tables_Vol_IV_Tables_2.2B_and_2.3.1 .008 .006
Ti Int._Tables_Vol_IV_Tables_2.2B_and_2.3.1 .248 .446

loop_
_geom_angle_atom_site_label_1
_geom_angle_atom_site_label_2
_geom_angle_atom_site_label_3
_geom_angle_site_symmetry_1
_geom_angle_site_symmetry_2
_geom_angle_site_symmetry_3
_geom_angle
O1 Ti O2 . . . 118.11(16)
O1 Ti O3 . . . 118.70(15)
O1 Ti O4 . . . 98.77(9)
O1 Ti N . . . 81.64(13)
O1 Ti Ti . . 3_666 98.77(9)
O2 Ti O3 . . . 117.14(15)
O2 Ti O4 . . . 98.25(10)
O2 Ti N . . . 81.72(13)
O2 Ti Ti . . 3_666 98.25(9)
O3 Ti O4 . . . 97.70(8)
O3 Ti N . . . 81.91(12)
O3 Ti Ti . . 3_666 97.70(8)
O4 Ti N . . . 179.54(9)
O4 Ti Ti . . 3_666 .00000
N Ti Ti . . 3_666 179.54(9)
Ti O1 C1 . . . 144.6(3)
Ti O2 C14 . . . 144.8(3)
Ti O3 C27 . . . 145.2(3)
Ti O4 Ti . . 3_666 180.0000
Ti N C13 . . . 109.4(3)
Ti N C26 . . . 109.8(3)
Ti N C39 . . . 109.6(3)
C13 N C26 . . . 110.0(4)
C13 N C39 . . . 108.9(3)
C26 N C39 . . . 109.2(4)
O1 C1 C2 . . . 119.7(4)
O1 C1 C6 . . . 118.8(4)
C2 C1 C6 . . . 121.5(5)
C1 C2 C3 . . . 118.3(5)
C1 C2 C13 . . . 120.9(4)
C3 C2 C13 . . . 120.8(4)
C2 C3 C4 . . . 121.4(4)
C3 C4 C5 . . . 119.5(5)
C4 C5 C6 . . . 121.8(5)
C1 C6 C5 . . . 117.4(4)
C1 C6 C7 . . . 121.1(4)
C5 C6 C7 . . . 121.4(5)
C6 C7 C8 . . . 119.5(5)
C6 C7 C12 . . . 121.9(5)
C8 C7 C12 . . . 118.6(4)
C7 C8 C9 . . . 120.3(6)
C8 C9 C10 . . . 120.2(6)
C9 C10 C11 . . . 120.3(5)
C10 C11 C12 . . . 120.0(5)
C7 C12 C11 . . . 120.5(5)
N C13 C2 . . . 116.9(4)
O2 C14 C15 . . . 119.6(4)
O2 C14 C19 . . . 119.2(4)
C15 C14 C19 . . . 121.1(5)
C14 C15 C16 . . . 118.2(5)
C14 C15 C26 . . . 120.3(4)
C16 C15 C26 . . . 121.4(4)
C15 C16 C17 . . . 121.5(5)
C16 C17 C18 . . . 119.5(5)
C17 C18 C19 . . . 122.0(5)
C14 C19 C18 . . . 117.7(5)
C14 C19 C20 . . . 119.4(5)
C18 C19 C20 . . . 122.9(5)
C19 C20 C21 . . . 120.5(5)
C19 C20 C25 . . . 121.4(5)
C21 C20 C25 . . . 118.2(5)
C20 C21 C22 . . . 120.2(5)
C21 C22 C23 . . . 119.8(7)
C22 C23 C24 . . . 120.3(6)
C23 C24 C25 . . . 120.6(5)
C20 C25 C24 . . . 120.8(5)
N C26 C15 . . . 116.3(4)
O3 C27 C28 . . . 118.8(4)
O3 C27 C32 . . . 119.0(4)
C28 C27 C32 . . . 122.2(4)
C27 C28 C29 . . . 117.8(5)
C27 C28 C39 . . . 120.9(4)
C29 C28 C39 . . . 121.2(4)
C28 C29 C30 . . . 120.9(4)
C29 C30 C31 . . . 120.7(4)
C30 C31 C32 . . . 120.6(5)
C27 C32 C31 . . . 117.8(4)
C27 C32 C33 . . . 121.5(4)
C31 C32 C33 . . . 120.6(5)
C32 C33 C34 . . . 120.7(4)
C32 C33 C38 . . . 121.4(5)
C34 C33 C38 . . . 117.9(5)
C33 C34 C35 . . . 121.4(5)
C34 C35 C36 . . . 119.7(6)
C35 C36 C37 . . . 120.0(6)
C36 C37 C38 . . . 120.5(5)
C33 C38 C37 . . . 120.6(5)
N C39 C28 . . . 115.7(4)
C2a C1a C6a . . . 119.8(9)
C1a C2a C3a . . . 119.7(9)
C2a C3a C4a . . . 119.8(10)
C3a C4a C5a . . . 120.6(8)
C4a C5a C6a . . . 120.1(10)
C1a C6a C5a . . . 120.0(10)
C2b C1b C6b . . . 120.6(14)
C1b C2b C3b . . . 120.1(14)
C2b C3b C4b . . . 119.6(14)
C3b C4b C5b . . . 120.5(14)
C4b C5b C6b . . . 119.6(14)
C1b C6b C5b . . . 119.7(14)
Cl1c C1c Cl2c . . . 109.7(8)
Cl1c C1c Cl3c . . . 110.0(7)
Cl2c C1c Cl3c . . . 113.5(8)

loop_
_geom_bond_atom_site_label_1
_geom_bond_atom_site_label_2
_geom_bond_site_symmetry_1
_geom_bond_site_symmetry_2
_geom_bond_distance
Ti O1 . . 1.818(4)
Ti O2 . . 1.818(4)
Ti O3 . . 1.812(3)
Ti O4 . . 1.7983(7)
Ti N . . 2.327(3)
Ti Ti . 3_666 3.5965(10)
O1 C1 . . 1.344(6)
O2 C14 . . 1.346(6)
O3 C27 . . 1.357(4)
N C13 . . 1.488(6)
N C26 . . 1.474(6)
N C39 . . 1.486(6)
C1 C2 . . 1.403(6)
C1 C6 . . 1.414(7)
C2 C3 . . 1.382(7)
C2 C13 . . 1.495(7)
C3 C4 . . 1.385(8)
C4 C5 . . 1.383(7)
C5 C6 . . 1.387(7)
C6 C7 . . 1.486(6)
C7 C8 . . 1.390(8)
C7 C12 . . 1.386(7)
C8 C9 . . 1.398(7)
C9 C10 . . 1.358(10)
C10 C11 . . 1.378(9)
C11 C12 . . 1.391(6)
C14 C15 . . 1.405(7)
C14 C19 . . 1.410(7)
C15 C16 . . 1.372(7)
C15 C26 . . 1.510(7)
C16 C17 . . 1.385(8)
C17 C18 . . 1.370(7)
C18 C19 . . 1.378(7)
C19 C20 . . 1.487(7)
C20 C21 . . 1.382(8)
C20 C25 . . 1.405(7)
C21 C22 . . 1.405(10)
C22 C23 . . 1.375(9)
C23 C24 . . 1.361(9)
C24 C25 . . 1.371(7)
C27 C28 . . 1.405(6)
C27 C32 . . 1.387(7)
C28 C29 . . 1.396(6)
C28 C39 . . 1.502(7)
C29 C30 . . 1.367(7)
C30 C31 . . 1.386(7)
C31 C32 . . 1.402(6)
C32 C33 . . 1.489(7)
C33 C34 . . 1.388(8)
C33 C38 . . 1.401(6)
C34 C35 . . 1.370(9)
C35 C36 . . 1.380(9)
C36 C37 . . 1.375(10)
C37 C38 . . 1.366(7)
C1a C2a . . 1.332(15)
C1a C6a . . 1.379(16)
C2a C3a . . 1.357(14)
C3a C4a . . 1.364(16)
C4a C5a . . 1.322(15)
C5a C6a . . 1.340(15)
C1b C2b . . 1.38(3)
C1b C6b . . 1.34(3)
C2b C3b . . 1.36(3)
C3b C4b . . 1.37(3)
C4b C5b . . 1.37(3)
C5b C6b . . 1.39(3)
Cl1c C1c . . 1.695(13)
Cl2c C1c . . 1.707(14)
Cl3c C1c . . 1.739(12)

loop_
_geom_torsion_atom_site_label_1
_geom_torsion_atom_site_label_2
_geom_torsion_atom_site_label_3
_geom_torsion_atom_site_label_4
_geom_torsion_site_symmetry_1
_geom_torsion_site_symmetry_2
_geom_torsion_site_symmetry_3
_geom_torsion_site_symmetry_4
_geom_torsion
C26 N C13 C2 . . . . 59.2(5)
C39 N C13 C2 . . . . 178.8(4)
C13 N C26 C15 . . . . 177.2(4)
C39 N C26 C15 . . . . 57.7(4)
C13 N C39 C28 . . . . 56.7(5)
C26 N C39 C28 . . . . 176.8(4)
O1 C1 C2 C3 . . . . 179.9(5)
O1 C1 C2 C13 . . . . -3.3(7)
C6 C1 C2 C3 . . . . .8(8)
C6 C1 C2 C13 . . . . 177.6(5)
O1 C1 C6 C5 . . . . 179.7(5)
O1 C1 C6 C7 . . . . .1(7)
C2 C1 C6 C5 . . . . -1.2(8)
C2 C1 C6 C7 . . . . 179.2(5)
C1 C2 C3 C4 . . . . .0(8)
C13 C2 C3 C4 . . . . -176.7(5)
C1 C2 C13 N . . . . 40.9(7)
C3 C2 C13 N . . . . -142.4(5)
C2 C3 C4 C5 . . . . -.4(9)
C3 C4 C5 C6 . . . . .0(9)
C4 C5 C6 C1 . . . . .8(8)
C4 C5 C6 C7 . . . . -179.6(5)
C1 C6 C7 C8 . . . . -135.0(5)
C1 C6 C7 C12 . . . . 46.0(7)
C5 C6 C7 C8 . . . . 45.4(7)
C5 C6 C7 C12 . . . . -133.6(6)
C6 C7 C8 C9 . . . . -178.9(5)
C12 C7 C8 C9 . . . . .2(8)
C6 C7 C12 C11 . . . . 179.5(5)
C8 C7 C12 C11 . . . . .5(7)
C7 C8 C9 C10 . . . . -.3(9)
C8 C9 C10 C11 . . . . -.1(9)
C9 C10 C11 C12 . . . . .8(9)
C10 C11 C12 C7 . . . . -.9(8)
O2 C14 C15 C16 . . . . 179.3(5)
O2 C14 C15 C26 . . . . -5.1(7)
C19 C14 C15 C16 . . . . 1.4(7)
C19 C14 C15 C26 . . . . 177.0(5)
O2 C14 C19 C18 . . . . -179.7(5)
O2 C14 C19 C20 . . . . .0(7)
C15 C14 C19 C18 . . . . -1.8(7)
C15 C14 C19 C20 . . . . 178.0(5)
C14 C15 C16 C17 . . . . -.3(8)
C26 C15 C16 C17 . . . . -175.9(5)
C14 C15 C26 N . . . . 43.4(6)
C16 C15 C26 N . . . . -141.2(5)
C15 C16 C17 C18 . . . . -.3(8)
C16 C17 C18 C19 . . . . -.2(8)
C17 C18 C19 C14 . . . . 1.2(8)
C17 C18 C19 C20 . . . . -178.6(5)
C14 C19 C20 C21 . . . . -130.7(6)
C14 C19 C20 C25 . . . . 48.3(7)
C18 C19 C20 C21 . . . . 49.0(7)
C18 C19 C20 C25 . . . . -132.0(6)
C19 C20 C21 C22 . . . . 178.4(6)
C25 C20 C21 C22 . . . . -.6(9)
C19 C20 C25 C24 . . . . -178.6(5)
C21 C20 C25 C24 . . . . .4(8)
C20 C21 C22 C23 . . . . -.1(11)
C21 C22 C23 C24 . . . . 1.1(11)
C22 C23 C24 C25 . . . . -1.3(10)
C23 C24 C25 C20 . . . . .5(9)
O3 C27 C28 C29 . . . . 178.0(4)
O3 C27 C28 C39 . . . . -5.9(7)
C32 C27 C28 C29 . . . . .4(7)
C32 C27 C28 C39 . . . . 176.5(5)
O3 C27 C32 C31 . . . . -178.2(5)
O3 C27 C32 C33 . . . . -.2(7)
C28 C27 C32 C31 . . . . -.5(7)
C28 C27 C32 C33 . . . . 177.5(5)
C27 C28 C29 C30 . . . . .1(7)
C39 C28 C29 C30 . . . . -175.9(5)
C27 C28 C39 N . . . . 45.1(6)
C29 C28 C39 N . . . . -139.0(4)
C28 C29 C30 C31 . . . . -.5(8)
C29 C30 C31 C32 . . . . .3(8)
C30 C31 C32 C27 . . . . .2(8)
C30 C31 C32 C33 . . . . -177.8(5)
C27 C32 C33 C34 . . . . -132.2(6)
C27 C32 C33 C38 . . . . 48.4(7)
C31 C32 C33 C34 . . . . 45.7(7)
C31 C32 C33 C38 . . . . -133.7(6)
C32 C33 C34 C35 . . . . -179.7(6)
C38 C33 C34 C35 . . . . -.3(9)
C32 C33 C38 C37 . . . . 179.8(5)
C34 C33 C38 C37 . . . . .4(8)
C33 C34 C35 C36 . . . . -.3(10)
C34 C35 C36 C37 . . . . .8(11)
C35 C36 C37 C38 . . . . -.8(10)
C36 C37 C38 C33 . . . . .2(9)
C6a C1a C2a C3a . . . . -.2(17)
C2a C1a C6a C5a . . . . .2(16)
C1a C2a C3a C4a . . . . -.2(17)
C2a C3a C4a C5a . . . . .4(17)
C3a C4a C5a C6a . . . . -.4(16)
C4a C5a C6a C1a . . . . .1(15)
C6b C1b C2b C3b . . . . 0(3)
C2b C1b C6b C5b . . . . -.5(19)
C1b C2b C3b C4b . . . . 0(3)
C2b C3b C4b C5b . . . . 0(3)
C3b C4b C5b C6b . . . . 0(2)
C4b C5b C6b C1b . . . . 0(2)
